data_1567120
loop_
_publ_author_name
'Jir\'at, Jan'
'Babor, Martin'
'Ridvan, Lud\<ek'
'Sko\<repov\'a, Eli\<ska'
'Du\<sek, Michal'
'\<So\'o\<s, Miroslav'

_publ_section_title
;
 Structure--property relations of a unique and systematic dataset of 19
 isostructural multicomponent apremilast forms
;
_journal_coeditor_code ED5027
_journal_issue 4
_journal_name_full IUCrJ
_journal_page_first
;
;
_journal_paper_doi 10.1107/S2052252522005577
_journal_volume 9
_journal_year 2022
_chemical_absolute_configuration ad
_chemical_formula_moiety 'C25 H26.50 Br0.50 N2 O7 S1'
_chemical_formula_sum 'C25 H26.5 Br0.5 N2 O7 S'
_chemical_formula_weight 539.01
_space_group_IT_number 92
_space_group_name_Hall 'P 4abw 2nw'
_space_group_name_H-M_alt 'P 41 21 2'
_symmetry_cell_setting tetragonal
_symmetry_space_group_name_H-M 'P 41 21 2'
_atom_sites_solution_hydrogens difmap
_atom_sites_solution_primary direct
_cell_angle_alpha 90
_cell_angle_beta 90
_cell_angle_gamma 90
_cell_formula_units_Z 8
_cell_length_a 12.86250(10)
_cell_length_b 12.86250(10)
_cell_length_c 29.54990(10)
_cell_measurement_reflns_used 55255
_cell_measurement_temperature 120
_cell_measurement_theta_max 68
_cell_measurement_theta_min 4
_cell_volume 4888.85(6)
_computing_cell_refinement
; 
 CrysAlisPro (Rigaku Oxford Diffraction, 2017) 
;
_computing_data_collection 'SuperNova, (Oxford Diffraction, 2010)'
_computing_data_reduction
; 
 CrysAlisPro (Rigaku Oxford Diffraction, 2017) 
;
_computing_molecular_graphics 'CAMERON (Watkin et al., 1996)'
_computing_publication_material 'CRYSTALS (Betteridge et al., 2003)'
_computing_structure_refinement 'CRYSTALS (Betteridge et al., 2003)'
_computing_structure_solution 'SIR92 (Altomare et al., 1994)'
_diffrn_ambient_temperature 120
_diffrn_measured_fraction_theta_full 1.000
_diffrn_measured_fraction_theta_max 1.000
_diffrn_measurement_device Area
_diffrn_measurement_device_type 'Oxford Diffraction SuperNova'
_diffrn_measurement_method \w
_diffrn_radiation_monochromator 'focussing mirrors'
_diffrn_radiation_type 'Cu K\a'
_diffrn_radiation_wavelength 1.54180
_diffrn_reflns_av_R_equivalents 0.033
_diffrn_reflns_limit_h_max 15
_diffrn_reflns_limit_h_min -15
_diffrn_reflns_limit_k_max 15
_diffrn_reflns_limit_k_min -15
_diffrn_reflns_limit_l_max 34
_diffrn_reflns_limit_l_min -35
_diffrn_reflns_number 92129
_diffrn_reflns_theta_full 67.548
_diffrn_reflns_theta_max 67.548
_diffrn_reflns_theta_min 3.748
_diffrn_standards_number 0
_exptl_absorpt_coefficient_mu 2.554
_exptl_absorpt_correction_T_max 0.79
_exptl_absorpt_correction_T_min 0.67
_exptl_absorpt_correction_type multi-scan
_exptl_absorpt_process_details
; 
 CrysAlisPro (Rigaku Oxford Diffraction, 2017) 
;
_exptl_crystal_colour colorless
_exptl_crystal_density_diffrn 1.465
_exptl_crystal_density_meas ?
_exptl_crystal_density_method 'not measured'
_exptl_crystal_description block
_exptl_crystal_F_000 2240
_exptl_crystal_size_max 0.218
_exptl_crystal_size_mid 0.167
_exptl_crystal_size_min 0.090
_refine_diff_density_max 2.25
_refine_diff_density_min -2.35
_refine_ls_abs_structure_details
; 
 Parsons, Flack & Wagner (2013), 
 1780 Friedel Pairs 
;
_refine_ls_abs_structure_Flack 0.011(3)
_refine_ls_extinction_method None
_refine_ls_goodness_of_fit_ref 0.9938
_refine_ls_hydrogen_treatment constr
_refine_ls_matrix_type full
_refine_ls_number_parameters 325
_refine_ls_number_reflns 4425
_refine_ls_number_restraints 61
_refine_ls_R_factor_all 0.0747
_refine_ls_R_factor_gt 0.0735
_refine_ls_shift/su_max 0.0063630
_refine_ls_shift/su_mean 0.0000856
_refine_ls_structure_factor_coef Fsqd
_refine_ls_weighting_details
;
 Method= Modified Sheldrick 
 w=1/[\s^2^(F^2^) + ( 0.15P)^2^ +15.58P] 
 ,where P=(max(Fo^2^,0) + 2Fc^2^)/3 
;
_refine_ls_weighting_scheme calc
_refine_ls_wR_factor_all 0.2147
_refine_ls_wR_factor_gt 0.2128
_refine_ls_wR_factor_ref 0.2147
_reflns_limit_h_max 10
_reflns_limit_h_min -10
_reflns_limit_k_max 15
_reflns_limit_k_min 0
_reflns_limit_l_max 35
_reflns_limit_l_min 0
_reflns_number_gt 4321
_reflns_number_total 4425
_reflns_threshold_expression I>2.0\s(I)
_oxford_diffrn_Wilson_B_factor 2.51
_oxford_diffrn_Wilson_scale 0.23
_oxford_refine_ls_r_factor_ref 0.0747
_oxford_refine_ls_scale 2.83(7)
_oxford_reflns_number_all 4425
_cod_data_source_file ed5027.cif
_cod_data_source_block apremilast_brombenzen
_cod_depositor_comments
;
The following automatic conversions were performed:

data item '_exptl_crystal_density_meas' value 'not measured' was
changed to '?' -- the value is perceived as not measured.

Automatic conversion script
Id: cif_fix_values 7556 2019-12-06 15:28:31Z antanas 
;
_cod_original_cell_volume 4888.85(8)
_cod_original_sg_symbol_H-M 'P 41 21 2 '
_cod_original_formula_sum 'C25 H26.50 Br0.50 N2 O7 S1'
_cod_database_code 1567120
_oxford_refine_reflns_threshold_expression_ref I>-3.0\s(I)
_oxford_hooft_y 0.012(3)
_oxford_bijvoet_difference 0.011(3)
_oxford_refined_flack_x 0.01(4)

loop_
_symmetry_equiv_pos_as_xyz
x,y,z
-y+1/2,x+1/2,z+1/4
-x,-y,z+1/2
y+1/2,-x+1/2,z+3/4
-x+1/2,y+1/2,-z+1/4
y,x,-z
x+1/2,-y+1/2,-z+3/4
-y,-x,-z+1/2

loop_
_atom_site_label
_atom_site_type_symbol
_atom_site_fract_x
_atom_site_fract_y
_atom_site_fract_z
_atom_site_U_iso_or_equiv
_atom_site_occupancy
_atom_site_adp_type
_atom_site_refinement_flags_posn
_atom_site_refinement_flags_adp
_atom_site_refinement_flags_occupancy
_atom_site_disorder_assembly
_atom_site_disorder_group
_atom_site_attached_hydrogens
S1 S 0.83868(10) 0.40196(10) 0.71396(4) 0.0198 1.0000 Uani . U . . . .
O2 O 0.9262(3) 0.4443(3) 0.68985(14) 0.0269 1.0000 Uani . . . . . .
O3 O 0.7907(3) 0.3089(3) 0.69612(13) 0.0267 1.0000 Uani . . . . . .
C4 C 0.8756(5) 0.3784(5) 0.7703(2) 0.0307 1.0000 Uani . . . . . .
C5 C 0.7433(4) 0.4998(4) 0.72018(17) 0.0192 1.0000 Uani . . . . . .
C6 C 0.7045(4) 0.5437(4) 0.67501(16) 0.0192 1.0000 Uani . . . . . .
N7 N 0.6574(3) 0.4625(3) 0.64648(14) 0.0180 1.0000 Uani . . . . . .
C8 C 0.6953(4) 0.4339(4) 0.60392(17) 0.0178 1.0000 Uani . . . . . .
C9 C 0.6322(4) 0.3446(4) 0.58907(17) 0.0172 1.0000 Uani . . . . . .
C10 C 0.5610(4) 0.3210(4) 0.62282(17) 0.0185 1.0000 Uani . . . . . .
C11 C 0.5758(4) 0.3968(4) 0.65972(17) 0.0183 1.0000 Uani . . . . . .
O12 O 0.7671(3) 0.4773(3) 0.58431(12) 0.0215 1.0000 Uani . . . . . .
O13 O 0.5299(3) 0.4039(3) 0.69567(12) 0.0232 1.0000 Uani . . . . . .
C14 C 0.6354(4) 0.2889(4) 0.54829(17) 0.0196 1.0000 Uani . . . . . .
C15 C 0.5644(4) 0.2079(4) 0.54326(19) 0.0238 1.0000 Uani . . . . . .
C16 C 0.4939(4) 0.1842(4) 0.57841(19) 0.0249 1.0000 Uani . . . . . .
C17 C 0.4904(4) 0.2405(4) 0.61865(19) 0.0226 1.0000 Uani . . . . . .
N18 N 0.7073(4) 0.3209(4) 0.51536(14) 0.0209 1.0000 Uani . . . . . .
C19 C 0.7227(4) 0.2800(4) 0.47335(18) 0.0219 1.0000 Uani . . . . . .
O20 O 0.6815(3) 0.2008(3) 0.45990(13) 0.0283 1.0000 Uani . . . . . .
C21 C 0.7980(5) 0.3432(5) 0.44479(19) 0.0293 1.0000 Uani . . . . . .
C22 C 0.6315(4) 0.6365(4) 0.68198(18) 0.0191 1.0000 Uani . . . . . .
C23 C 0.5778(4) 0.6515(4) 0.72214(17) 0.0198 1.0000 Uani . . . . . .
C24 C 0.5134(4) 0.7373(4) 0.72775(17) 0.0195 1.0000 Uani . . . . . .
C25 C 0.5036(4) 0.8105(4) 0.69241(19) 0.0224 1.0000 Uani . . . . . .
C26 C 0.5571(4) 0.7943(4) 0.65259(18) 0.0213 1.0000 Uani . . . . . .
C27 C 0.6207(4) 0.7079(4) 0.64726(17) 0.0198 1.0000 Uani . . . . . .
O28 O 0.4569(3) 0.7572(3) 0.76625(13) 0.0259 1.0000 Uani . . . . . .
C29 C 0.4606(5) 0.6795(4) 0.80141(19) 0.0275 1.0000 Uani . . . . . .
C30 C 0.3818(6) 0.7089(5) 0.8372(2) 0.0418 1.0000 Uani . . . . . .
O31 O 0.4410(3) 0.8935(3) 0.70102(13) 0.0259 1.0000 Uani . . . . . .
C32 C 0.4271(5) 0.9649(4) 0.6646(2) 0.0307 1.0000 Uani . . . . . .
Br33 Br 0.58460(12) 0.58460(12) 0.5000 0.1840 1.0000 Uani DS T . . . .
C36 C 0.3310(8) 0.3946(7) 0.5364(3) 0.0706 1.0000 Uani D U . . . .
C35 C 0.4151(7) 0.4717(7) 0.5375(3) 0.0828 1.0000 Uani D U . . . .
C34 C 0.4820(7) 0.4820(7) 0.5000 0.0917 1.0000 Uani DS TU . . . .
C37 C 0.3281(7) 0.3281(7) 0.5000 0.0700 1.0000 Uani DS TU . . . .
H41 H 0.8992 0.4403 0.7848 0.0452 1.0000 Uiso R . . . . .
H43 H 0.8189 0.3487 0.7863 0.0451 1.0000 Uiso R . . . . .
H52 H 0.7739 0.5544 0.7373 0.0201 1.0000 Uiso R . . . . .
H51 H 0.6855 0.4723 0.7363 0.0198 1.0000 Uiso R . . . . .
H61 H 0.7635 0.5687 0.6580 0.0213 1.0000 Uiso R . . . . .
H151 H 0.5636 0.1698 0.5168 0.0266 1.0000 Uiso R . . . . .
H161 H 0.4481 0.1287 0.5747 0.0271 1.0000 Uiso R . . . . .
H171 H 0.4431 0.2266 0.6411 0.0258 1.0000 Uiso R . . . . .
H212 H 0.8166 0.3036 0.4188 0.0428 1.0000 Uiso R . . . . .
H211 H 0.8591 0.3582 0.4627 0.0428 1.0000 Uiso R . . . . .
H213 H 0.7653 0.4063 0.4365 0.0433 1.0000 Uiso R . . . . .
H231 H 0.5845 0.6034 0.7451 0.0228 1.0000 Uiso R . . . . .
H261 H 0.5503 0.8427 0.6295 0.0253 1.0000 Uiso R . . . . .
H271 H 0.6557 0.6986 0.6204 0.0225 1.0000 Uiso R . . . . .
H291 H 0.5286 0.6784 0.8157 0.0329 1.0000 Uiso R . . . . .
H292 H 0.4421 0.6115 0.7886 0.0330 1.0000 Uiso R . . . . .
H301 H 0.3754 0.6534 0.8581 0.0591 1.0000 Uiso R . . . . .
H302 H 0.4033 0.7714 0.8524 0.0590 1.0000 Uiso R . . . . .
H303 H 0.3163 0.7190 0.8238 0.0588 1.0000 Uiso R . . . . .
H321 H 0.3779 1.0176 0.6726 0.0448 1.0000 Uiso R . . . . .
H322 H 0.4924 0.9981 0.6580 0.0447 1.0000 Uiso R . . . . .
H323 H 0.4036 0.9294 0.6381 0.0446 1.0000 Uiso R . . . . .
H361 H 0.2815 0.3904 0.5593 0.0792 1.0000 Uiso R . . . . .
H371 H 0.2773 0.2773 0.5000 0.0785 1.0000 Uiso RS . . . . .
H42 H 0.9313 0.3284 0.7707 0.0447 1.0000 Uiso R . . . . .
H351 H 0.4210 0.5130 0.5641 0.0909 1.0000 Uiso R . . . . .
H181 H 0.7502 0.3672 0.5240 0.0246 1.0000 Uiso R . . . . .

loop_
_atom_site_aniso_label
_atom_site_aniso_U_11
_atom_site_aniso_U_22
_atom_site_aniso_U_33
_atom_site_aniso_U_23
_atom_site_aniso_U_13
_atom_site_aniso_U_12
S1 0.0201(6) 0.0204(6) 0.0190(6) -0.0012(5) -0.0022(5) 0.0050(5)
O2 0.0213(19) 0.030(2) 0.030(2) -0.0021(17) 0.0044(16) 0.0053(16)
O3 0.031(2) 0.0223(19) 0.0266(19) -0.0043(16) -0.0019(17) 0.0016(17)
C4 0.035(3) 0.033(3) 0.024(3) 0.002(2) -0.009(2) 0.005(3)
C5 0.019(3) 0.020(2) 0.019(2) -0.003(2) 0.000(2) 0.0044(19)
C6 0.023(3) 0.021(3) 0.014(2) -0.002(2) 0.0017(19) -0.000(2)
N7 0.019(2) 0.021(2) 0.0139(19) 0.0011(17) 0.0045(17) -0.0025(18)
C8 0.020(2) 0.016(2) 0.018(2) 0.0030(19) 0.000(2) 0.0006(19)
C9 0.019(2) 0.018(2) 0.015(2) 0.0031(19) 0.0004(19) 0.0011(19)
C10 0.015(2) 0.021(3) 0.019(2) 0.005(2) 0.0027(19) 0.0047(19)
C11 0.015(2) 0.021(2) 0.019(3) 0.004(2) -0.001(2) 0.001(2)
O12 0.0230(19) 0.0223(19) 0.0191(17) 0.0005(14) 0.0037(15) -0.0023(15)
O13 0.0199(19) 0.030(2) 0.0194(18) 0.0017(16) 0.0052(15) 0.0003(16)
C14 0.020(3) 0.021(3) 0.017(2) 0.004(2) 0.002(2) 0.002(2)
C15 0.026(3) 0.020(3) 0.026(3) -0.002(2) 0.001(2) 0.001(2)
C16 0.021(3) 0.023(3) 0.030(3) 0.002(2) 0.006(2) -0.003(2)
C17 0.020(3) 0.022(3) 0.026(3) 0.004(2) 0.005(2) 0.002(2)
N18 0.025(2) 0.021(2) 0.016(2) -0.0024(17) 0.0030(18) -0.0024(19)
C19 0.025(3) 0.021(3) 0.020(3) 0.001(2) 0.000(2) 0.004(2)
O20 0.032(2) 0.029(2) 0.0243(19) -0.0056(17) 0.0029(17) -0.0066(18)
C21 0.033(3) 0.035(3) 0.020(3) -0.004(2) 0.004(2) -0.002(3)
C22 0.021(3) 0.018(3) 0.019(2) 0.0036(19) 0.0001(19) -0.003(2)
C23 0.022(3) 0.020(2) 0.018(2) 0.004(2) 0.001(2) 0.002(2)
C24 0.022(3) 0.019(3) 0.017(2) -0.0004(19) 0.0018(19) 0.002(2)
C25 0.022(3) 0.019(3) 0.026(3) 0.002(2) -0.002(2) 0.000(2)
C26 0.025(3) 0.020(3) 0.020(2) 0.006(2) -0.001(2) -0.002(2)
C27 0.023(3) 0.022(3) 0.015(2) 0.004(2) 0.001(2) 0.001(2)
O28 0.030(2) 0.024(2) 0.0236(19) 0.0057(15) 0.0106(16) 0.0094(16)
C29 0.038(3) 0.022(3) 0.023(3) 0.003(2) 0.012(2) 0.003(2)
C30 0.060(5) 0.032(3) 0.033(3) 0.006(3) 0.021(3) 0.008(3)
O31 0.032(2) 0.0198(19) 0.0261(19) 0.0024(16) -0.0003(17) 0.0098(16)
C32 0.047(4) 0.017(3) 0.028(3) 0.002(2) -0.010(3) 0.010(2)
Br33 0.0888(10) 0.0888(10) 0.374(5) 0.1006(19) -0.1006(19) -0.0231(12)
C36 0.066(4) 0.059(4) 0.086(5) 0.039(4) -0.008(4) 0.011(4)
C35 0.072(5) 0.060(4) 0.117(5) 0.025(4) -0.041(4) 0.012(4)
C34 0.055(3) 0.055(3) 0.165(6) 0.044(4) -0.044(4) -0.003(4)
C37 0.061(4) 0.061(4) 0.088(6) 0.027(4) -0.027(4) -0.006(5)

loop_
_atom_type_symbol
_atom_type_scat_dispersion_real
_atom_type_scat_dispersion_imag
_atom_type_scat_Cromer_Mann_a1
_atom_type_scat_Cromer_Mann_b1
_atom_type_scat_Cromer_Mann_a2
_atom_type_scat_Cromer_Mann_b2
_atom_type_scat_Cromer_Mann_a3
_atom_type_scat_Cromer_Mann_b3
_atom_type_scat_Cromer_Mann_a4
_atom_type_scat_Cromer_Mann_b4
_atom_type_scat_Cromer_Mann_c
_atom_type_scat_source
C 0.0181 0.0091 2.3100 20.8439 1.0200 10.2075 1.5886 0.5687 0.8650 51.6512 0.2156 'International Tables Vol C 4.2.6.8 and 6.1.1.4'
H 0.0000 0.0000 0.4930 10.5109 0.3229 26.1257 0.1402 3.1424 0.0408 57.7998 0.0030 'International Tables Vol C 4.2.6.8 and 6.1.1.4'
N 0.0311 0.0180 12.2126 0.0057 3.1322 9.8933 2.0125 28.9975 1.1663 0.5826 -11.5290 'International Tables Vol C 4.2.6.8 and 6.1.1.4'
O 0.0492 0.0322 3.0485 13.2771 2.2868 5.7011 1.5463 0.3239 0.8670 32.9089 0.2508 'International Tables Vol C 4.2.6.8 and 6.1.1.4'
S 0.3331 0.5567 6.9053 1.4679 5.2034 22.2151 1.4379 0.2536 1.5863 56.1720 0.8669 'International Tables Vol C 4.2.6.8 and 6.1.1.4'
Br -0.6763 1.2805 17.1789 2.1723 5.2358 16.5796 5.6377 0.2609 3.9851 41.4328 2.9557 'International Tables Vol C 4.2.6.8 and 6.1.1.4'

loop_
_geom_angle_atom_site_label_1
_geom_angle_site_symmetry_1
_geom_angle_atom_site_label_2
_geom_angle_site_symmetry_2
_geom_angle_atom_site_label_3
_geom_angle_site_symmetry_3
_geom_angle
_geom_angle_publ_flag
O2 . S1 . O3 . 117.8(2) yes
O2 . S1 . C4 . 108.9(3) yes
O3 . S1 . C4 . 108.5(3) yes
O2 . S1 . C5 . 109.0(2) yes
O3 . S1 . C5 . 109.3(2) yes
C4 . S1 . C5 . 102.2(3) yes
S1 . C4 . H41 . 111.5 no
S1 . C4 . H43 . 109.5 no
H41 . C4 . H43 . 111.0 no
S1 . C4 . H42 . 109.1 no
H41 . C4 . H42 . 108.3 no
H43 . C4 . H42 . 107.4 no
S1 . C5 . C6 . 113.4(3) yes
S1 . C5 . H52 . 107.1 no
C6 . C5 . H52 . 109.0 no
S1 . C5 . H51 . 109.2 no
C6 . C5 . H51 . 108.6 no
H52 . C5 . H51 . 109.4 no
C5 . C6 . N7 . 111.8(4) yes
C5 . C6 . C22 . 111.7(4) yes
N7 . C6 . C22 . 112.2(4) yes
C5 . C6 . H61 . 108.6 no
N7 . C6 . H61 . 105.2 no
C22 . C6 . H61 . 107.0 no
C6 . N7 . C8 . 123.9(4) yes
C6 . N7 . C11 . 125.1(4) yes
C8 . N7 . C11 . 110.7(4) yes
N7 . C8 . C9 . 106.3(4) yes
N7 . C8 . O12 . 124.7(5) yes
C9 . C8 . O12 . 129.0(5) yes
C8 . C9 . C10 . 108.7(4) yes
C8 . C9 . C14 . 129.7(5) yes
C10 . C9 . C14 . 121.7(5) yes
C9 . C10 . C11 . 107.5(5) yes
C9 . C10 . C17 . 122.2(5) yes
C11 . C10 . C17 . 130.2(5) yes
C10 . C11 . N7 . 106.8(4) yes
C10 . C11 . O13 . 129.2(5) yes
N7 . C11 . O13 . 124.1(5) yes
C9 . C14 . C15 . 117.0(5) yes
C9 . C14 . N18 . 117.7(5) yes
C15 . C14 . N18 . 125.2(5) yes
C14 . C15 . C16 . 120.2(5) yes
C14 . C15 . H151 . 119.6 no
C16 . C15 . H151 . 120.2 no
C15 . C16 . C17 . 122.5(5) yes
C15 . C16 . H161 . 118.9 no
C17 . C16 . H161 . 118.6 no
C16 . C17 . C10 . 116.3(5) yes
C16 . C17 . H171 . 122.6 no
C10 . C17 . H171 . 121.1 no
C14 . N18 . C19 . 127.9(5) yes
C14 . N18 . H181 . 115.0 no
C19 . N18 . H181 . 116.8 no
N18 . C19 . O20 . 123.9(5) yes
N18 . C19 . C21 . 113.1(5) yes
O20 . C19 . C21 . 123.0(5) yes
C19 . C21 . H212 . 108.8 no
C19 . C21 . H211 . 108.8 no
H212 . C21 . H211 . 110.1 no
C19 . C21 . H213 . 108.6 no
H212 . C21 . H213 . 111.3 no
H211 . C21 . H213 . 109.3 no
C6 . C22 . C23 . 121.9(5) yes
C6 . C22 . C27 . 118.6(5) yes
C23 . C22 . C27 . 119.5(5) yes
C22 . C23 . C24 . 120.6(5) yes
C22 . C23 . H231 . 119.2 no
C24 . C23 . H231 . 120.1 no
C23 . C24 . C25 . 119.6(5) yes
C23 . C24 . O28 . 124.2(5) yes
C25 . C24 . O28 . 116.2(5) yes
C24 . C25 . C26 . 119.1(5) yes
C24 . C25 . O31 . 115.9(5) yes
C26 . C25 . O31 . 125.0(5) yes
C25 . C26 . C27 . 120.8(5) yes
C25 . C26 . H261 . 118.6 no
C27 . C26 . H261 . 120.6 no
C26 . C27 . C22 . 120.4(5) yes
C26 . C27 . H271 . 119.3 no
C22 . C27 . H271 . 120.3 no
C24 . O28 . C29 . 116.7(4) yes
O28 . C29 . C30 . 107.9(5) yes
O28 . C29 . H291 . 110.7 no
C30 . C29 . H291 . 107.6 no
O28 . C29 . H292 . 109.4 no
C30 . C29 . H292 . 109.2 no
H291 . C29 . H292 . 111.9 no
C29 . C30 . H301 . 108.9 no
C29 . C30 . H302 . 110.1 no
H301 . C30 . H302 . 110.6 no
C29 . C30 . H303 . 109.9 no
H301 . C30 . H303 . 107.5 no
H302 . C30 . H303 . 109.9 no
C25 . O31 . C32 . 116.0(4) yes
O31 . C32 . H321 . 110.6 no
O31 . C32 . H322 . 109.2 no
H321 . C32 . H322 . 108.3 no
O31 . C32 . H323 . 110.5 no
H321 . C32 . H323 . 109.3 no
H322 . C32 . H323 . 108.8 no
C35 . C36 . C37 . 117.3(7) yes
C35 . C36 . H361 . 121.8 no
C37 . C36 . H361 . 120.9 no
C36 . C35 . C34 . 119.7(8) yes
C36 . C35 . H351 . 117.0 no
C34 . C35 . H351 . 123.3 no
Br33 . C34 . C35 . 119.8(6) yes
Br33 . C34 . C35 6_556 119.8(6) yes
C35 . C34 . C35 6_556 120.3(11) yes
C36 6_556 C37 . C36 . 125.3(12) yes
C36 6_556 C37 . H371 . 117.3 no
C36 . C37 . H371 . 117.3 no

loop_
_geom_bond_atom_site_label_1
_geom_bond_site_symmetry_1
_geom_bond_atom_site_label_2
_geom_bond_site_symmetry_2
_geom_bond_distance
_geom_bond_publ_flag
S1 . O2 . 1.440(4) yes
S1 . O3 . 1.446(4) yes
S1 . C4 . 1.759(6) yes
S1 . C5 . 1.767(5) yes
C4 . H41 . 0.954 no
C4 . H43 . 0.949 no
C4 . H42 . 0.963 no
C5 . C6 . 1.533(7) yes
C5 . H52 . 0.951 no
C5 . H51 . 0.951 no
C6 . N7 . 1.472(7) yes
C6 . C22 . 1.533(7) yes
C6 . H61 . 0.966 no
N7 . C8 . 1.398(7) yes
N7 . C11 . 1.403(7) yes
C8 . C9 . 1.473(7) yes
C8 . O12 . 1.225(7) yes
C9 . C10 . 1.388(7) yes
C9 . C14 . 1.403(8) yes
C10 . C11 . 1.475(7) yes
C10 . C17 . 1.383(8) yes
C11 . O13 . 1.219(7) yes
C14 . C15 . 1.394(8) yes
C14 . N18 . 1.405(7) yes
C15 . C16 . 1.412(8) yes
C15 . H151 . 0.922 no
C16 . C17 . 1.393(8) yes
C16 . H161 . 0.932 no
C17 . H171 . 0.918 no
N18 . C19 . 1.362(7) yes
N18 . H181 . 0.852 no
C19 . O20 . 1.215(7) yes
C19 . C21 . 1.520(8) yes
C21 . H212 . 0.951 no
C21 . H211 . 0.966 no
C21 . H213 . 0.946 no
C22 . C23 . 1.387(7) yes
C22 . C27 . 1.383(7) yes
C23 . C24 . 1.389(7) yes
C23 . H231 . 0.922 no
C24 . C25 . 1.412(7) yes
C24 . O28 . 1.374(6) yes
C25 . C26 . 1.379(8) yes
C25 . O31 . 1.361(7) yes
C26 . C27 . 1.389(8) yes
C26 . H261 . 0.928 no
C27 . H271 . 0.919 no
O28 . C29 . 1.443(7) yes
C29 . C30 . 1.514(8) yes
C29 . H291 . 0.971 no
C29 . H292 . 0.981 no
C30 . H301 . 0.946 no
C30 . H302 . 0.961 no
C30 . H303 . 0.940 no
O31 . C32 . 1.426(7) yes
C32 . H321 . 0.958 no
C32 . H322 . 0.962 no
C32 . H323 . 0.955 no
Br33 . C34 . 1.867(13) yes
C36 . C35 . 1.468(13) yes
C36 . C37 . 1.374(13) yes
C36 . H361 . 0.931 no
C35 . C34 . 1.409(9) yes
C35 . H351 . 0.951 no
C37 . H371 . 0.924 no

loop_
_geom_hbond_atom_site_label_D
_geom_hbond_site_symmetry_D
_geom_hbond_atom_site_label_H
_geom_hbond_site_symmetry_H
_geom_hbond_atom_site_label_A
_geom_hbond_site_symmetry_A
_geom_hbond_angle_DHA
_geom_hbond_distance_DH
_geom_hbond_distance_HA
_geom_hbond_distance_DA
_geom_hbond_publ_flag
C4 . H43 . O3 8_666 154 0.95 2.49 3.367(8) yes
C5 . H52 . O20 5_656 168 0.95 2.51 3.448(8) yes
C5 . H51 . O13 . 121 0.95 2.49 3.095(8) yes
C5 . H51 . O13 8_666 146 0.95 2.32 3.149(8) yes
C15 . H151 . O20 . 121 0.92 2.30 2.889(8) yes
C23 . H231 . O13 8_666 177 0.92 2.46 3.377(8) yes
C26 . H261 . O2 5_656 164 0.93 2.45 3.351(8) yes
C27 . H271 . O3 5_656 137 0.92 2.52 3.256(8) yes
C32 . H321 . O20 2_555 160 0.96 2.59 3.502(8) yes
C4 . H42 . O12 2_645 127 0.96 2.35 3.034(8) yes
N18 . H181 . O12 . 137 0.85 2.29 2.965(8) yes
